data_1575212
loop_
_publ_author_name
'Jiang, Shengjie'
'Wang, Ganping'
'Cai, Yanping'
'Maron, Laurent'
'Xu, Xin'

_publ_section_title
;
 Zinc substituted carbenes: synthesis, structure, and ambiphilic
 reactivity.
;
_journal_issue 34
_journal_name_full 'Chemical science'
_journal_page_first 15462
_journal_page_last 15468
_journal_paper_doi 10.1039/d5sc03342j
_journal_volume 16
_journal_year 2025
_chemical_formula_moiety 'C56 H79 N4 P Zn'
_chemical_formula_sum 'C56 H79 N4 P Zn'
_chemical_formula_weight 904.57
_space_group_crystal_system monoclinic
_space_group_IT_number 14
_space_group_name_Hall '-P 2ybc'
_space_group_name_H-M_alt 'P 1 21/c 1'
_atom_sites_solution_hydrogens geom
_audit_creation_date 2025-02-12
_audit_creation_method
;
Olex2 1.5
(compiled 2024.02.16 svn.r378c4104 for OlexSys, GUI svn.r6928)
;
_audit_update_record
;
2025-04-14 deposited with the CCDC.	2025-07-23 downloaded from the CCDC.
;
_cell_angle_alpha 90
_cell_angle_beta 96.8800(10)
_cell_angle_gamma 90
_cell_formula_units_Z 4
_cell_length_a 24.9688(9)
_cell_length_b 10.7308(4)
_cell_length_c 21.6707(8)
_cell_measurement_reflns_used 9913
_cell_measurement_temperature 150(1)
_cell_measurement_theta_max 27.44
_cell_measurement_theta_min 2.23
_cell_volume 5764.5(4)
_computing_cell_refinement 'SAINT V8.40B (?, 2016)'
_computing_data_reduction 'SAINT V8.40B (?, 2016)'
_computing_molecular_graphics 'Olex2 1.5 (Dolomanov et al., 2009)'
_computing_publication_material 'Olex2 1.5 (Dolomanov et al., 2009)'
_computing_structure_refinement 'SHELXL 2018/3 (Sheldrick, 2015)'
_computing_structure_solution 'SHELXT 2018/2 (Sheldrick, 2018)'
_diffrn_ambient_temperature 150(1)
_diffrn_measured_fraction_theta_full 0.999
_diffrn_measured_fraction_theta_max 0.997
_diffrn_measurement_device_type 'Bruker APEX-II CCD'
_diffrn_measurement_method '\f and \w scans'
_diffrn_radiation_type MoK\a
_diffrn_radiation_wavelength 0.71073
_diffrn_reflns_av_R_equivalents 0.1087
_diffrn_reflns_av_unetI/netI 0.0666
_diffrn_reflns_Laue_measured_fraction_full 0.999
_diffrn_reflns_Laue_measured_fraction_max 0.997
_diffrn_reflns_limit_h_max 32
_diffrn_reflns_limit_h_min -32
_diffrn_reflns_limit_k_max 13
_diffrn_reflns_limit_k_min -13
_diffrn_reflns_limit_l_max 28
_diffrn_reflns_limit_l_min -28
_diffrn_reflns_number 101315
_diffrn_reflns_point_group_measured_fraction_full 0.999
_diffrn_reflns_point_group_measured_fraction_max 0.997
_diffrn_reflns_theta_full 25.242
_diffrn_reflns_theta_max 27.538
_diffrn_reflns_theta_min 2.121
_diffrn_source_current 1.0
_diffrn_source_power 0.05
_diffrn_source_voltage 50.0
_diffrn_standards_number 0
_exptl_absorpt_coefficient_mu 0.489
_exptl_absorpt_correction_T_max 0.7456
_exptl_absorpt_correction_T_min 0.5442
_exptl_absorpt_correction_type multi-scan
_exptl_absorpt_process_details
;
SADABS-2016/2 (Bruker,2016/2) was used for absorption correction.
wR2(int) was 0.1695 before and 0.1148 after correction.
The Ratio of minimum to maximum transmission is 0.7299.
The \l/2 correction factor is Not present.
;
_exptl_crystal_colour colourless
_exptl_crystal_colour_primary colourless
_exptl_crystal_density_diffrn 1.042
_exptl_crystal_description block
_exptl_crystal_F_000 1952
_exptl_crystal_size_max 0.2
_exptl_crystal_size_mid 0.15
_exptl_crystal_size_min 0.12
_refine_diff_density_max 0.361
_refine_diff_density_min -0.430
_refine_diff_density_rms 0.073
_refine_ls_extinction_method none
_refine_ls_goodness_of_fit_ref 1.039
_refine_ls_hydrogen_treatment constr
_refine_ls_matrix_type full
_refine_ls_number_parameters 577
_refine_ls_number_reflns 13247
_refine_ls_number_restraints 0
_refine_ls_restrained_S_all 1.039
_refine_ls_R_factor_all 0.0926
_refine_ls_R_factor_gt 0.0614
_refine_ls_shift/su_max 0.001
_refine_ls_shift/su_mean 0.000
_refine_ls_structure_factor_coef Fsqd
_refine_ls_weighting_details 'w=1/[\s^2^(Fo^2^)+(0.0547P)^2^+7.1774P] where P=(Fo^2^+2Fc^2^)/3'
_refine_ls_weighting_scheme calc
_refine_ls_wR_factor_gt 0.1337
_refine_ls_wR_factor_ref 0.1492
_reflns_Friedel_coverage 0.000
_reflns_number_gt 9628
_reflns_number_total 13247
_reflns_threshold_expression 'I > 2\s(I)'
_cod_data_source_file d5sc03342j2.cif
_cod_data_source_block Complex_3
_cod_depositor_comments 'Adding full bibliography for 1575210--1575219.cif.'
_cod_database_code 1575212
_shelx_shelxl_version_number 2018/3
_shelx_space_group_comment
;
The symmetry employed for this shelxl refinement is uniquely defined
by the following loop, which should always be used as a source of
symmetry information in preference to the above space-group names.
They are only intended as comments.
;
_shelx_estimated_absorpt_t_max 0.944
_shelx_estimated_absorpt_t_min 0.909
_olex2_refinement_description
;
1. Fixed Uiso
 At 1.2 times of:
  All C(H) groups, All C(H,H) groups
 At 1.5 times of:
  All C(H,H,H) groups
2.a Ternary CH refined with riding coordinates:
 C12(H12), C15(H15), C24(H24), C27(H27), C30(H30), C42(H42), C51(H51), C54(H54)
2.b Secondary CH2 refined with riding coordinates:
 C31(H31A,H31B), C32(H32A,H32B)
2.c Aromatic/amide H refined with riding coordinates:
 C3(H3), C8(H8), C9(H9), C10(H10), C20(H20), C21(H21), C22(H22), C35(H35),
 C36(H36), C37(H37), C47(H47), C48(H48), C49(H49)
2.d Idealised Me refined as rotating group:
 C1(H1A,H1B,H1C), C5(H5A,H5B,H5C), C13(H13A,H13B,H13C), C14(H14A,H14B,H14C),
 C16(H16A,H16B,H16C), C17(H17A,H17B,H17C), C25(H25A,H25B,H25C), C26(H26A,H26B,
 H26C), C28(H28A,H28B,H28C), C29(H29A,H29B,H29C), C40(H40A,H40B,H40C), C41(H41A,
 H41B,H41C), C43(H43A,H43B,H43C), C44(H44A,H44B,H44C), C52(H52A,H52B,H52C),
 C53(H53A,H53B,H53C), C55(H55A,H55B,H55C), C56(H56A,H56B,H56C)
;
_smtbx_masks_void_probe_radius 1.2
_smtbx_masks_void_truncation_radius 1.2
_olex2_submission_special_instructions 'No special instructions were received'

loop_
_space_group_symop_operation_xyz
'x, y, z'
'-x, y+1/2, -z+1/2'
'-x, -y, -z'
'x, -y-1/2, z-1/2'

loop_
_atom_site_label
_atom_site_type_symbol
_atom_site_fract_x
_atom_site_fract_y
_atom_site_fract_z
_atom_site_U_iso_or_equiv
_atom_site_adp_type
_atom_site_occupancy
_atom_site_site_symmetry_order
_atom_site_calc_flag
_atom_site_refinement_flags_posn
_atom_site_refinement_flags_adp
_atom_site_refinement_flags_occupancy
_atom_site_disorder_assembly
_atom_site_disorder_group
Zn1 Zn 0.22853(2) 0.75856(3) 0.49834(2) 0.02077(9) Uani 1 1 d . . . . .
P1 P 0.33561(3) 0.79283(7) 0.42585(3) 0.02000(15) Uani 1 1 d . . . . .
N1 N 0.16592(9) 0.8684(2) 0.47395(11) 0.0227(5) Uani 1 1 d . . . . .
N2 N 0.20897(9) 0.7186(2) 0.58263(11) 0.0224(5) Uani 1 1 d . . . . .
N3 N 0.38690(8) 0.6877(2) 0.41721(10) 0.0211(5) Uani 1 1 d . . . . .
N4 N 0.37508(9) 0.8670(2) 0.48515(11) 0.0224(5) Uani 1 1 d . . . . .
C1 C 0.09628(12) 1.0178(3) 0.49929(15) 0.0337(7) Uani 1 1 d . . . . .
H1A H 0.099826 1.049795 0.457616 0.051 Uiso 1 1 calc R U . . .
H1B H 0.099963 1.086739 0.529181 0.051 Uiso 1 1 calc R U . . .
H1C H 0.060796 0.978872 0.499419 0.051 Uiso 1 1 calc R U . . .
C2 C 0.13998(11) 0.9221(3) 0.51734(14) 0.0255(6) Uani 1 1 d . . . . .
C3 C 0.14990(11) 0.8956(3) 0.58041(14) 0.0290(6) Uani 1 1 d . . . . .
H3 H 0.135159 0.953562 0.606921 0.035 Uiso 1 1 calc R U . . .
C4 C 0.17845(11) 0.7961(3) 0.61087(13) 0.0254(6) Uani 1 1 d . . . . .
C5 C 0.17291(13) 0.7811(3) 0.67933(14) 0.0360(7) Uani 1 1 d . . . . .
H5A H 0.178821 0.693684 0.691331 0.054 Uiso 1 1 calc R U . . .
H5B H 0.136618 0.806496 0.687094 0.054 Uiso 1 1 calc R U . . .
H5C H 0.199724 0.833440 0.703839 0.054 Uiso 1 1 calc R U . . .
C6 C 0.14467(11) 0.8835(3) 0.40965(13) 0.0248(6) Uani 1 1 d . . . . .
C7 C 0.09731(11) 0.8187(3) 0.38617(15) 0.0309(7) Uani 1 1 d . . . . .
C8 C 0.07861(13) 0.8309(3) 0.32322(16) 0.0403(8) Uani 1 1 d . . . . .
H8 H 0.046613 0.788737 0.306755 0.048 Uiso 1 1 calc R U . . .
C9 C 0.10555(14) 0.9028(3) 0.28459(16) 0.0430(8) Uani 1 1 d . . . . .
H9 H 0.091867 0.910857 0.241950 0.052 Uiso 1 1 calc R U . . .
C10 C 0.15254(13) 0.9636(3) 0.30760(15) 0.0370(7) Uani 1 1 d . . . . .
H10 H 0.171267 1.011520 0.280182 0.044 Uiso 1 1 calc R U . . .
C11 C 0.17296(11) 0.9561(3) 0.37002(13) 0.0258(6) Uani 1 1 d . . . . .
C12 C 0.06696(12) 0.7329(3) 0.42594(16) 0.0367(7) Uani 1 1 d . . . . .
H12 H 0.084223 0.739034 0.469918 0.044 Uiso 1 1 calc R U . . .
C13 C 0.00731(14) 0.7696(4) 0.4242(2) 0.0596(11) Uani 1 1 d . . . . .
H13A H 0.004747 0.857804 0.435278 0.089 Uiso 1 1 calc R U . . .
H13B H -0.009632 0.718517 0.453931 0.089 Uiso 1 1 calc R U . . .
H13C H -0.011232 0.756066 0.382265 0.089 Uiso 1 1 calc R U . . .
C14 C 0.07084(15) 0.5979(3) 0.4049(2) 0.0505(10) Uani 1 1 d . . . . .
H14A H 0.055054 0.590332 0.361431 0.076 Uiso 1 1 calc R U . . .
H14B H 0.051149 0.544063 0.430953 0.076 Uiso 1 1 calc R U . . .
H14C H 0.108797 0.572526 0.408804 0.076 Uiso 1 1 calc R U . . .
C15 C 0.22320(11) 1.0274(3) 0.39475(14) 0.0295(7) Uani 1 1 d . . . . .
H15 H 0.244582 0.972551 0.425897 0.035 Uiso 1 1 calc R U . . .
C16 C 0.20920(14) 1.1458(3) 0.42901(17) 0.0408(8) Uani 1 1 d . . . . .
H16A H 0.187465 1.201205 0.400033 0.061 Uiso 1 1 calc R U . . .
H16B H 0.242516 1.188507 0.445690 0.061 Uiso 1 1 calc R U . . .
H16C H 0.188670 1.123467 0.463206 0.061 Uiso 1 1 calc R U . . .
C17 C 0.25975(14) 1.0606(3) 0.34525(17) 0.0452(9) Uani 1 1 d . . . . .
H17A H 0.267379 0.985348 0.322209 0.068 Uiso 1 1 calc R U . . .
H17B H 0.293658 1.095718 0.365371 0.068 Uiso 1 1 calc R U . . .
H17C H 0.241609 1.122016 0.316484 0.068 Uiso 1 1 calc R U . . .
C18 C 0.22838(11) 0.6052(3) 0.61361(13) 0.0248(6) Uani 1 1 d . . . . .
C19 C 0.19778(12) 0.4952(3) 0.60165(14) 0.0293(6) Uani 1 1 d . . . . .
C20 C 0.21768(15) 0.3850(3) 0.62929(16) 0.0411(8) Uani 1 1 d . . . . .
H20 H 0.197710 0.310094 0.621495 0.049 Uiso 1 1 calc R U . . .
C21 C 0.26593(16) 0.3822(3) 0.66790(16) 0.0459(9) Uani 1 1 d . . . . .
H21 H 0.278712 0.306040 0.686616 0.055 Uiso 1 1 calc R U . . .
C22 C 0.29536(14) 0.4897(3) 0.67914(15) 0.0399(8) Uani 1 1 d . . . . .
H22 H 0.328545 0.486855 0.705607 0.048 Uiso 1 1 calc R U . . .
C23 C 0.27755(12) 0.6028(3) 0.65252(13) 0.0288(6) Uani 1 1 d . . . . .
C24 C 0.14438(12) 0.4960(3) 0.55996(15) 0.0330(7) Uani 1 1 d . . . . .
H24 H 0.146599 0.561269 0.527432 0.040 Uiso 1 1 calc R U . . .
C25 C 0.13159(14) 0.3716(3) 0.52670(17) 0.0423(8) Uani 1 1 d . . . . .
H25A H 0.123659 0.308579 0.557036 0.064 Uiso 1 1 calc R U . . .
H25B H 0.162728 0.344946 0.506464 0.064 Uiso 1 1 calc R U . . .
H25C H 0.100214 0.381832 0.495332 0.064 Uiso 1 1 calc R U . . .
C26 C 0.09732(14) 0.5306(4) 0.59658(19) 0.0528(10) Uani 1 1 d . . . . .
H26A H 0.063583 0.531695 0.568364 0.079 Uiso 1 1 calc R U . . .
H26B H 0.103775 0.613201 0.615274 0.079 Uiso 1 1 calc R U . . .
H26C H 0.094669 0.468866 0.629409 0.079 Uiso 1 1 calc R U . . .
C27 C 0.31165(12) 0.7191(3) 0.66729(14) 0.0321(7) Uani 1 1 d . . . . .
H27 H 0.293706 0.790415 0.643362 0.039 Uiso 1 1 calc R U . . .
C28 C 0.36798(13) 0.7023(4) 0.64739(16) 0.0413(8) Uani 1 1 d . . . . .
H28A H 0.388052 0.780718 0.653540 0.062 Uiso 1 1 calc R U . . .
H28B H 0.364759 0.678927 0.603389 0.062 Uiso 1 1 calc R U . . .
H28C H 0.387190 0.636656 0.672492 0.062 Uiso 1 1 calc R U . . .
C29 C 0.31656(14) 0.7514(3) 0.73684(15) 0.0405(8) Uani 1 1 d . . . . .
H29A H 0.335925 0.684589 0.760937 0.061 Uiso 1 1 calc R U . . .
H29B H 0.280447 0.760516 0.749705 0.061 Uiso 1 1 calc R U . . .
H29C H 0.336434 0.829821 0.744232 0.061 Uiso 1 1 calc R U . . .
C30 C 0.29147(10) 0.6872(3) 0.46285(13) 0.0215(6) Uani 1 1 d . . . . .
H30 H 0.314441 0.645389 0.497806 0.026 Uiso 1 1 calc R U . . .
C31 C 0.41868(11) 0.6680(3) 0.47846(13) 0.0244(6) Uani 1 1 d . . . . .
H31A H 0.454419 0.631874 0.473612 0.029 Uiso 1 1 calc R U . . .
H31B H 0.399513 0.611353 0.504438 0.029 Uiso 1 1 calc R U . . .
C32 C 0.42465(11) 0.7963(3) 0.50727(13) 0.0258(6) Uani 1 1 d . . . . .
H32A H 0.428996 0.790010 0.553173 0.031 Uiso 1 1 calc R U . . .
H32B H 0.456755 0.838747 0.494472 0.031 Uiso 1 1 calc R U . . .
C33 C 0.37187(11) 0.5776(2) 0.38179(12) 0.0221(6) Uani 1 1 d . . . . .
C34 C 0.31901(11) 0.5298(3) 0.37895(13) 0.0239(6) Uani 1 1 d . . . . .
C35 C 0.30738(13) 0.4246(3) 0.34075(14) 0.0315(7) Uani 1 1 d . . . . .
H35 H 0.272034 0.390419 0.337053 0.038 Uiso 1 1 calc R U . . .
C36 C 0.34524(13) 0.3699(3) 0.30880(15) 0.0352(7) Uani 1 1 d . . . . .
H36 H 0.336138 0.297995 0.284154 0.042 Uiso 1 1 calc R U . . .
C37 C 0.39678(13) 0.4191(3) 0.31236(14) 0.0329(7) Uani 1 1 d . . . . .
H37 H 0.422834 0.380657 0.290050 0.039 Uiso 1 1 calc R U . . .
C38 C 0.41079(11) 0.5239(3) 0.34813(13) 0.0260(6) Uani 1 1 d . . . . .
C39 C 0.27361(11) 0.5838(3) 0.41358(13) 0.0255(6) Uani 1 1 d . . . . .
C40 C 0.22942(11) 0.6358(3) 0.36459(15) 0.0334(7) Uani 1 1 d . . . . .
H40A H 0.197249 0.655828 0.384481 0.050 Uiso 1 1 calc R U . . .
H40B H 0.220263 0.573272 0.332076 0.050 Uiso 1 1 calc R U . . .
H40C H 0.242669 0.711395 0.346061 0.050 Uiso 1 1 calc R U . . .
C41 C 0.24918(14) 0.4776(3) 0.44832(16) 0.0396(8) Uani 1 1 d . . . . .
H41A H 0.277514 0.438041 0.476919 0.059 Uiso 1 1 calc R U . . .
H41B H 0.233079 0.415849 0.418354 0.059 Uiso 1 1 calc R U . . .
H41C H 0.221297 0.511151 0.471908 0.059 Uiso 1 1 calc R U . . .
C42 C 0.46663(12) 0.5815(3) 0.34861(15) 0.0338(7) Uani 1 1 d . . . . .
H42 H 0.468485 0.655463 0.376839 0.041 Uiso 1 1 calc R U . . .
C43 C 0.47577(16) 0.6277(5) 0.28411(17) 0.0614(12) Uani 1 1 d . . . . .
H43A H 0.511519 0.666209 0.286043 0.092 Uiso 1 1 calc R U . . .
H43B H 0.448083 0.689309 0.269732 0.092 Uiso 1 1 calc R U . . .
H43C H 0.473572 0.557269 0.255127 0.092 Uiso 1 1 calc R U . . .
C44 C 0.51077(15) 0.4915(4) 0.3744(2) 0.0668(13) Uani 1 1 d . . . . .
H44A H 0.511822 0.420797 0.345896 0.100 Uiso 1 1 calc R U . . .
H44B H 0.503290 0.461205 0.415130 0.100 Uiso 1 1 calc R U . . .
H44C H 0.545661 0.534416 0.378669 0.100 Uiso 1 1 calc R U . . .
C45 C 0.38221(11) 1.0009(3) 0.48231(13) 0.0247(6) Uani 1 1 d . . . . .
C46 C 0.40984(11) 1.0555(3) 0.43580(13) 0.0277(6) Uani 1 1 d . . . . .
C47 C 0.41664(13) 1.1840(3) 0.43684(15) 0.0357(7) Uani 1 1 d . . . . .
H47 H 0.435443 1.222371 0.406283 0.043 Uiso 1 1 calc R U . . .
C48 C 0.39676(15) 1.2573(3) 0.48113(16) 0.0415(8) Uani 1 1 d . . . . .
H48 H 0.401310 1.345127 0.480300 0.050 Uiso 1 1 calc R U . . .
C49 C 0.37039(14) 1.2036(3) 0.52648(16) 0.0397(8) Uani 1 1 d . . . . .
H49 H 0.356776 1.254818 0.556771 0.048 Uiso 1 1 calc R U . . .
C50 C 0.36332(12) 1.0743(3) 0.52865(13) 0.0285(6) Uani 1 1 d . . . . .
C51 C 0.43200(11) 0.9804(3) 0.38507(13) 0.0285(6) Uani 1 1 d . . . . .
H51 H 0.420865 0.891645 0.389580 0.034 Uiso 1 1 calc R U . . .
C52 C 0.40863(13) 1.0245(3) 0.32044(15) 0.0393(8) Uani 1 1 d . . . . .
H52A H 0.418809 1.111573 0.314820 0.059 Uiso 1 1 calc R U . . .
H52B H 0.369226 1.017484 0.316098 0.059 Uiso 1 1 calc R U . . .
H52C H 0.422860 0.972667 0.288903 0.059 Uiso 1 1 calc R U . . .
C53 C 0.49388(12) 0.9839(4) 0.39044(16) 0.0414(8) Uani 1 1 d . . . . .
H53A H 0.506367 0.928533 0.359151 0.062 Uiso 1 1 calc R U . . .
H53B H 0.508910 0.956120 0.432017 0.062 Uiso 1 1 calc R U . . .
H53C H 0.505834 1.069213 0.383582 0.062 Uiso 1 1 calc R U . . .
C54 C 0.33629(12) 1.0176(3) 0.58104(14) 0.0311(7) Uani 1 1 d . . . . .
H54 H 0.339662 0.924973 0.578275 0.037 Uiso 1 1 calc R U . . .
C55 C 0.27624(13) 1.0494(3) 0.57537(16) 0.0423(8) Uani 1 1 d . . . . .
H55A H 0.271762 1.140134 0.576087 0.063 Uiso 1 1 calc R U . . .
H55B H 0.260261 1.012342 0.610223 0.063 Uiso 1 1 calc R U . . .
H55C H 0.258189 1.016238 0.536152 0.063 Uiso 1 1 calc R U . . .
C56 C 0.36329(13) 1.0582(4) 0.64498(15) 0.0433(8) Uani 1 1 d . . . . .
H56A H 0.401393 1.033883 0.649568 0.065 Uiso 1 1 calc R U . . .
H56B H 0.345257 1.017792 0.677409 0.065 Uiso 1 1 calc R U . . .
H56C H 0.360510 1.148863 0.648911 0.065 Uiso 1 1 calc R U . . .

loop_
_atom_site_aniso_label
_atom_site_aniso_U_11
_atom_site_aniso_U_22
_atom_site_aniso_U_33
_atom_site_aniso_U_23
_atom_site_aniso_U_13
_atom_site_aniso_U_12
Zn1 0.01979(15) 0.02158(17) 0.02162(16) -0.00082(13) 0.00528(11) 0.00129(13)
P1 0.0188(3) 0.0211(3) 0.0204(4) -0.0012(3) 0.0035(3) 0.0014(3)
N1 0.0206(11) 0.0204(12) 0.0272(13) 0.0015(10) 0.0027(9) 0.0009(9)
N2 0.0242(11) 0.0224(12) 0.0216(12) -0.0003(9) 0.0069(9) -0.0001(9)
N3 0.0196(11) 0.0255(12) 0.0179(11) -0.0024(9) 0.0013(9) 0.0045(9)
N4 0.0210(11) 0.0218(12) 0.0240(12) -0.0030(10) 0.0011(9) 0.0007(9)
C1 0.0323(16) 0.0319(17) 0.0378(18) -0.0021(14) 0.0076(14) 0.0099(13)
C2 0.0226(13) 0.0234(14) 0.0313(16) -0.0032(12) 0.0061(12) 0.0015(11)
C3 0.0283(15) 0.0289(16) 0.0308(16) -0.0073(13) 0.0078(12) 0.0026(12)
C4 0.0258(14) 0.0283(15) 0.0235(15) -0.0021(12) 0.0089(11) -0.0029(12)
C5 0.0407(17) 0.0418(19) 0.0273(16) -0.0018(14) 0.0114(14) 0.0117(14)
C6 0.0229(13) 0.0238(14) 0.0276(15) -0.0001(12) 0.0033(11) 0.0063(11)
C7 0.0255(14) 0.0328(17) 0.0343(17) -0.0038(14) 0.0036(13) 0.0028(13)
C8 0.0337(17) 0.047(2) 0.0375(19) -0.0073(16) -0.0065(14) -0.0003(15)
C9 0.048(2) 0.050(2) 0.0286(18) 0.0001(16) -0.0038(15) 0.0079(17)
C10 0.0412(18) 0.0392(18) 0.0318(17) 0.0057(14) 0.0087(14) 0.0080(15)
C11 0.0267(14) 0.0245(15) 0.0267(15) 0.0000(12) 0.0060(12) 0.0080(12)
C12 0.0254(15) 0.0435(19) 0.0405(19) -0.0037(15) 0.0009(13) -0.0063(14)
C13 0.0311(18) 0.065(3) 0.084(3) -0.007(2) 0.0125(19) -0.0065(18)
C14 0.042(2) 0.040(2) 0.068(3) -0.0012(19) 0.0015(18) -0.0075(16)
C15 0.0271(14) 0.0272(15) 0.0350(17) 0.0096(13) 0.0067(13) 0.0018(12)
C16 0.0434(19) 0.0258(16) 0.053(2) -0.0007(15) 0.0045(16) -0.0003(14)
C17 0.0386(18) 0.047(2) 0.052(2) 0.0158(18) 0.0117(16) 0.0009(16)
C18 0.0320(15) 0.0245(14) 0.0198(14) -0.0002(11) 0.0113(12) 0.0041(12)
C19 0.0378(16) 0.0279(16) 0.0244(15) 0.0026(12) 0.0128(13) 0.0019(13)
C20 0.055(2) 0.0300(17) 0.0393(19) 0.0015(15) 0.0090(16) -0.0025(15)
C21 0.070(2) 0.0281(17) 0.038(2) 0.0059(15) 0.0018(18) 0.0110(17)
C22 0.050(2) 0.0398(19) 0.0283(17) 0.0037(15) 0.0001(15) 0.0101(16)
C23 0.0359(16) 0.0303(16) 0.0210(14) 0.0005(12) 0.0061(12) 0.0068(13)
C24 0.0366(16) 0.0279(16) 0.0364(18) -0.0029(14) 0.0127(14) -0.0025(13)
C25 0.048(2) 0.0349(18) 0.045(2) -0.0064(16) 0.0106(16) -0.0108(15)
C26 0.042(2) 0.054(2) 0.066(3) -0.016(2) 0.0163(19) -0.0079(18)
C27 0.0317(15) 0.0406(18) 0.0230(15) 0.0022(13) -0.0008(12) 0.0025(13)
C28 0.0375(18) 0.058(2) 0.0293(17) -0.0049(16) 0.0059(14) 0.0021(16)
C29 0.0415(18) 0.052(2) 0.0276(17) -0.0069(16) 0.0040(14) 0.0013(16)
C30 0.0216(13) 0.0210(14) 0.0223(14) -0.0001(11) 0.0040(11) 0.0019(11)
C31 0.0219(13) 0.0291(15) 0.0218(14) -0.0009(12) 0.0008(11) 0.0053(11)
C32 0.0224(13) 0.0340(16) 0.0208(14) -0.0018(12) 0.0011(11) 0.0010(12)
C33 0.0291(14) 0.0211(14) 0.0161(13) 0.0003(11) 0.0027(11) 0.0048(11)
C34 0.0289(14) 0.0221(14) 0.0213(14) -0.0009(11) 0.0053(11) 0.0027(11)
C35 0.0354(16) 0.0272(16) 0.0326(17) -0.0044(13) 0.0068(13) -0.0012(13)
C36 0.0439(18) 0.0310(17) 0.0308(17) -0.0062(14) 0.0043(14) 0.0040(14)
C37 0.0381(17) 0.0329(17) 0.0280(16) -0.0034(13) 0.0059(13) 0.0142(14)
C38 0.0272(14) 0.0305(16) 0.0205(14) 0.0020(12) 0.0039(11) 0.0094(12)
C39 0.0270(14) 0.0234(14) 0.0275(15) -0.0021(12) 0.0086(12) -0.0050(11)
C40 0.0242(14) 0.0380(18) 0.0376(18) -0.0127(14) 0.0018(13) 0.0012(13)
C41 0.053(2) 0.0275(16) 0.044(2) -0.0063(15) 0.0296(17) -0.0070(15)
C42 0.0260(15) 0.0450(19) 0.0316(17) -0.0032(14) 0.0089(13) 0.0078(14)
C43 0.050(2) 0.098(3) 0.039(2) -0.002(2) 0.0185(18) -0.021(2)
C44 0.033(2) 0.070(3) 0.094(3) -0.005(3) -0.006(2) 0.0219(19)
C45 0.0248(13) 0.0257(15) 0.0224(14) -0.0006(12) -0.0018(11) -0.0019(11)
C46 0.0279(14) 0.0292(16) 0.0246(15) -0.0018(12) -0.0024(12) -0.0054(12)
C47 0.0430(18) 0.0324(17) 0.0313(17) 0.0029(14) 0.0029(14) -0.0088(14)
C48 0.058(2) 0.0242(16) 0.043(2) -0.0028(15) 0.0071(17) -0.0059(15)
C49 0.055(2) 0.0292(17) 0.0358(19) -0.0077(14) 0.0084(16) -0.0009(15)
C50 0.0326(15) 0.0286(15) 0.0240(15) -0.0028(12) 0.0016(12) 0.0008(12)
C51 0.0271(14) 0.0346(16) 0.0235(15) -0.0028(13) 0.0022(12) -0.0067(12)
C52 0.0370(17) 0.052(2) 0.0293(17) -0.0004(15) 0.0062(14) -0.0044(15)
C53 0.0286(16) 0.057(2) 0.0387(19) -0.0095(17) 0.0040(14) -0.0067(15)
C54 0.0387(17) 0.0279(16) 0.0280(16) -0.0038(13) 0.0091(13) 0.0034(13)
C55 0.0330(17) 0.053(2) 0.041(2) -0.0049(17) 0.0019(15) -0.0037(15)
C56 0.0388(18) 0.064(2) 0.0277(17) -0.0042(16) 0.0057(14) -0.0039(17)

loop_
_atom_type_symbol
_atom_type_description
_atom_type_scat_dispersion_real
_atom_type_scat_dispersion_imag
_atom_type_scat_source
C C 0.0033 0.0016 'International Tables Vol C Tables 4.2.6.8 and 6.1.1.4'
H H 0.0000 0.0000 'International Tables Vol C Tables 4.2.6.8 and 6.1.1.4'
N N 0.0061 0.0033 'International Tables Vol C Tables 4.2.6.8 and 6.1.1.4'
P P 0.1023 0.0942 'International Tables Vol C Tables 4.2.6.8 and 6.1.1.4'
Zn Zn 0.2839 1.4301 'International Tables Vol C Tables 4.2.6.8 and 6.1.1.4'

loop_
_geom_angle_atom_site_label_1
_geom_angle_atom_site_label_2
_geom_angle_atom_site_label_3
_geom_angle
_geom_angle_site_symmetry_1
_geom_angle_site_symmetry_3
_geom_angle_publ_flag
N1 Zn1 N2 95.77(9) . . ?
N1 Zn1 C30 139.77(11) . . ?
C30 Zn1 N2 124.37(10) . . ?
N3 P1 C30 97.81(12) . . ?
N4 P1 N3 90.99(11) . . ?
N4 P1 C30 106.29(12) . . ?
C2 N1 Zn1 120.24(19) . . ?
C2 N1 C6 118.6(2) . . ?
C6 N1 Zn1 120.91(18) . . ?
C4 N2 Zn1 120.35(19) . . ?
C4 N2 C18 119.5(2) . . ?
C18 N2 Zn1 120.11(17) . . ?
C31 N3 P1 108.69(17) . . ?
C33 N3 P1 116.39(17) . . ?
C33 N3 C31 116.1(2) . . ?
C32 N4 P1 112.74(17) . . ?
C45 N4 P1 119.32(18) . . ?
C45 N4 C32 114.8(2) . . ?
H1A C1 H1B 109.5 . . ?
H1A C1 H1C 109.5 . . ?
H1B C1 H1C 109.5 . . ?
C2 C1 H1A 109.5 . . ?
C2 C1 H1B 109.5 . . ?
C2 C1 H1C 109.5 . . ?
N1 C2 C1 120.4(3) . . ?
N1 C2 C3 124.1(3) . . ?
C3 C2 C1 115.5(3) . . ?
C2 C3 H3 115.1 . . ?
C2 C3 C4 129.7(3) . . ?
C4 C3 H3 115.1 . . ?
N2 C4 C3 123.2(3) . . ?
N2 C4 C5 120.7(3) . . ?
C3 C4 C5 116.1(3) . . ?
C4 C5 H5A 109.5 . . ?
C4 C5 H5B 109.5 . . ?
C4 C5 H5C 109.5 . . ?
H5A C5 H5B 109.5 . . ?
H5A C5 H5C 109.5 . . ?
H5B C5 H5C 109.5 . . ?
C7 C6 N1 119.2(3) . . ?
C11 C6 N1 119.9(2) . . ?
C11 C6 C7 120.7(3) . . ?
C6 C7 C12 123.1(3) . . ?
C8 C7 C6 118.2(3) . . ?
C8 C7 C12 118.7(3) . . ?
C7 C8 H8 119.4 . . ?
C9 C8 C7 121.3(3) . . ?
C9 C8 H8 119.4 . . ?
C8 C9 H9 119.9 . . ?
C8 C9 C10 120.1(3) . . ?
C10 C9 H9 119.9 . . ?
C9 C10 H10 119.3 . . ?
C9 C10 C11 121.3(3) . . ?
C11 C10 H10 119.3 . . ?
C6 C11 C15 121.2(3) . . ?
C10 C11 C6 118.2(3) . . ?
C10 C11 C15 120.5(3) . . ?
C7 C12 H12 108.2 . . ?
C7 C12 C13 112.2(3) . . ?
C7 C12 C14 110.6(3) . . ?
C13 C12 H12 108.2 . . ?
C14 C12 H12 108.2 . . ?
C14 C12 C13 109.4(3) . . ?
C12 C13 H13A 109.5 . . ?
C12 C13 H13B 109.5 . . ?
C12 C13 H13C 109.5 . . ?
H13A C13 H13B 109.5 . . ?
H13A C13 H13C 109.5 . . ?
H13B C13 H13C 109.5 . . ?
C12 C14 H14A 109.5 . . ?
C12 C14 H14B 109.5 . . ?
C12 C14 H14C 109.5 . . ?
H14A C14 H14B 109.5 . . ?
H14A C14 H14C 109.5 . . ?
H14B C14 H14C 109.5 . . ?
C11 C15 H15 107.2 . . ?
C11 C15 C16 111.3(2) . . ?
C11 C15 C17 114.1(3) . . ?
C16 C15 H15 107.2 . . ?
C17 C15 H15 107.2 . . ?
C17 C15 C16 109.6(3) . . ?
C15 C16 H16A 109.5 . . ?
C15 C16 H16B 109.5 . . ?
C15 C16 H16C 109.5 . . ?
H16A C16 H16B 109.5 . . ?
H16A C16 H16C 109.5 . . ?
H16B C16 H16C 109.5 . . ?
C15 C17 H17A 109.5 . . ?
C15 C17 H17B 109.5 . . ?
C15 C17 H17C 109.5 . . ?
H17A C17 H17B 109.5 . . ?
H17A C17 H17C 109.5 . . ?
H17B C17 H17C 109.5 . . ?
C19 C18 N2 118.3(2) . . ?
C23 C18 N2 121.0(3) . . ?
C23 C18 C19 120.6(3) . . ?
C18 C19 C24 121.4(3) . . ?
C20 C19 C18 118.3(3) . . ?
C20 C19 C24 120.3(3) . . ?
C19 C20 H20 119.3 . . ?
C21 C20 C19 121.3(3) . . ?
C21 C20 H20 119.3 . . ?
C20 C21 H21 120.1 . . ?
C22 C21 C20 119.9(3) . . ?
C22 C21 H21 120.1 . . ?
C21 C22 H22 119.3 . . ?
C21 C22 C23 121.4(3) . . ?
C23 C22 H22 119.3 . . ?
C18 C23 C27 122.5(3) . . ?
C22 C23 C18 118.5(3) . . ?
C22 C23 C27 118.9(3) . . ?
C19 C24 H24 107.7 . . ?
C19 C24 C25 113.2(3) . . ?
C19 C24 C26 111.4(3) . . ?
C25 C24 H24 107.7 . . ?
C25 C24 C26 108.9(3) . . ?
C26 C24 H24 107.7 . . ?
C24 C25 H25A 109.5 . . ?
C24 C25 H25B 109.5 . . ?
C24 C25 H25C 109.5 . . ?
H25A C25 H25B 109.5 . . ?
H25A C25 H25C 109.5 . . ?
H25B C25 H25C 109.5 . . ?
C24 C26 H26A 109.5 . . ?
C24 C26 H26B 109.5 . . ?
C24 C26 H26C 109.5 . . ?
H26A C26 H26B 109.5 . . ?
H26A C26 H26C 109.5 . . ?
H26B C26 H26C 109.5 . . ?
C23 C27 H27 108.3 . . ?
C23 C27 C28 110.8(3) . . ?
C23 C27 C29 111.6(3) . . ?
C28 C27 H27 108.3 . . ?
C28 C27 C29 109.6(3) . . ?
C29 C27 H27 108.3 . . ?
C27 C28 H28A 109.5 . . ?
C27 C28 H28B 109.5 . . ?
C27 C28 H28C 109.5 . . ?
H28A C28 H28B 109.5 . . ?
H28A C28 H28C 109.5 . . ?
H28B C28 H28C 109.5 . . ?
C27 C29 H29A 109.5 . . ?
C27 C29 H29B 109.5 . . ?
C27 C29 H29C 109.5 . . ?
H29A C29 H29B 109.5 . . ?
H29A C29 H29C 109.5 . . ?
H29B C29 H29C 109.5 . . ?
Zn1 C30 H30 106.8 . . ?
P1 C30 Zn1 118.49(14) . . ?
P1 C30 H30 106.8 . . ?
C39 C30 Zn1 111.31(17) . . ?
C39 C30 P1 106.08(18) . . ?
C39 C30 H30 106.8 . . ?
N3 C31 H31A 110.8 . . ?
N3 C31 H31B 110.8 . . ?
N3 C31 C32 104.8(2) . . ?
H31A C31 H31B 108.9 . . ?
C32 C31 H31A 110.8 . . ?
C32 C31 H31B 110.8 . . ?
N4 C32 C31 107.2(2) . . ?
N4 C32 H32A 110.3 . . ?
N4 C32 H32B 110.3 . . ?
C31 C32 H32A 110.3 . . ?
C31 C32 H32B 110.3 . . ?
H32A C32 H32B 108.5 . . ?
C34 C33 N3 120.4(2) . . ?
C38 C33 N3 117.5(2) . . ?
C38 C33 C34 122.0(3) . . ?
C33 C34 C39 125.4(2) . . ?
C35 C34 C33 116.3(3) . . ?
C35 C34 C39 118.3(2) . . ?
C34 C35 H35 118.9 . . ?
C36 C35 C34 122.3(3) . . ?
C36 C35 H35 118.9 . . ?
C35 C36 H36 119.9 . . ?
C35 C36 C37 120.1(3) . . ?
C37 C36 H36 119.9 . . ?
C36 C37 H37 119.6 . . ?
C36 C37 C38 120.7(3) . . ?
C38 C37 H37 119.6 . . ?
C33 C38 C42 121.3(3) . . ?
C37 C38 C33 118.6(3) . . ?
C37 C38 C42 120.1(3) . . ?
C34 C39 C30 115.5(2) . . ?
C40 C39 C30 109.5(2) . . ?
C40 C39 C34 107.9(2) . . ?
C41 C39 C30 106.8(2) . . ?
C41 C39 C34 108.6(2) . . ?
C41 C39 C40 108.3(3) . . ?
C39 C40 H40A 109.5 . . ?
C39 C40 H40B 109.5 . . ?
C39 C40 H40C 109.5 . . ?
H40A C40 H40B 109.5 . . ?
H40A C40 H40C 109.5 . . ?
H40B C40 H40C 109.5 . . ?
C39 C41 H41A 109.5 . . ?
C39 C41 H41B 109.5 . . ?
C39 C41 H41C 109.5 . . ?
H41A C41 H41B 109.5 . . ?
H41A C41 H41C 109.5 . . ?
H41B C41 H41C 109.5 . . ?
C38 C42 H42 107.5 . . ?
C38 C42 C43 111.3(3) . . ?
C43 C42 H42 107.5 . . ?
C44 C42 C38 111.6(3) . . ?
C44 C42 H42 107.5 . . ?
C44 C42 C43 111.2(3) . . ?
C42 C43 H43A 109.5 . . ?
C42 C43 H43B 109.5 . . ?
C42 C43 H43C 109.5 . . ?
H43A C43 H43B 109.5 . . ?
H43A C43 H43C 109.5 . . ?
H43B C43 H43C 109.5 . . ?
C42 C44 H44A 109.5 . . ?
C42 C44 H44B 109.5 . . ?
C42 C44 H44C 109.5 . . ?
H44A C44 H44B 109.5 . . ?
H44A C44 H44C 109.5 . . ?
H44B C44 H44C 109.5 . . ?
C46 C45 N4 120.9(3) . . ?
C50 C45 N4 118.2(3) . . ?
C50 C45 C46 120.8(3) . . ?
C45 C46 C51 123.1(3) . . ?
C47 C46 C45 117.9(3) . . ?
C47 C46 C51 118.9(3) . . ?
C46 C47 H47 119.2 . . ?
C48 C47 C46 121.6(3) . . ?
C48 C47 H47 119.2 . . ?
C47 C48 H48 119.9 . . ?
C49 C48 C47 120.2(3) . . ?
C49 C48 H48 119.9 . . ?
C48 C49 H49 119.6 . . ?
C48 C49 C50 120.9(3) . . ?
C50 C49 H49 119.6 . . ?
C45 C50 C54 121.9(3) . . ?
C49 C50 C45 118.6(3) . . ?
C49 C50 C54 119.5(3) . . ?
C46 C51 H51 107.7 . . ?
C46 C51 C52 111.5(3) . . ?
C46 C51 C53 112.5(2) . . ?
C52 C51 H51 107.7 . . ?
C52 C51 C53 109.4(3) . . ?
C53 C51 H51 107.7 . . ?
C51 C52 H52A 109.5 . . ?
C51 C52 H52B 109.5 . . ?
C51 C52 H52C 109.5 . . ?
H52A C52 H52B 109.5 . . ?
H52A C52 H52C 109.5 . . ?
H52B C52 H52C 109.5 . . ?
C51 C53 H53A 109.5 . . ?
C51 C53 H53B 109.5 . . ?
C51 C53 H53C 109.5 . . ?
H53A C53 H53B 109.5 . . ?
H53A C53 H53C 109.5 . . ?
H53B C53 H53C 109.5 . . ?
C50 C54 H54 107.8 . . ?
C50 C54 C55 111.7(3) . . ?
C50 C54 C56 112.1(3) . . ?
C55 C54 H54 107.8 . . ?
C55 C54 C56 109.3(3) . . ?
C56 C54 H54 107.8 . . ?
C54 C55 H55A 109.5 . . ?
C54 C55 H55B 109.5 . . ?
C54 C55 H55C 109.5 . . ?
H55A C55 H55B 109.5 . . ?
H55A C55 H55C 109.5 . . ?
H55B C55 H55C 109.5 . . ?
C54 C56 H56A 109.5 . . ?
C54 C56 H56B 109.5 . . ?
C54 C56 H56C 109.5 . . ?
H56A C56 H56B 109.5 . . ?
H56A C56 H56C 109.5 . . ?
H56B C56 H56C 109.5 . . ?

loop_
_geom_bond_atom_site_label_1
_geom_bond_atom_site_label_2
_geom_bond_distance
_geom_bond_site_symmetry_2
_geom_bond_publ_flag
Zn1 N1 1.978(2) . ?
Zn1 N2 1.993(2) . ?
Zn1 C30 1.984(3) . ?
P1 N3 1.733(2) . ?
P1 N4 1.719(2) . ?
P1 C30 1.831(3) . ?
N1 C2 1.335(4) . ?
N1 C6 1.440(3) . ?
N2 C4 1.326(4) . ?
N2 C18 1.445(3) . ?
N3 C31 1.478(3) . ?
N3 C33 1.435(3) . ?
N4 C32 1.482(3) . ?
N4 C45 1.450(3) . ?
C1 H1A 0.9800 . ?
C1 H1B 0.9800 . ?
C1 H1C 0.9800 . ?
C1 C2 1.515(4) . ?
C2 C3 1.389(4) . ?
C3 H3 0.9500 . ?
C3 C4 1.404(4) . ?
C4 C5 1.515(4) . ?
C5 H5A 0.9800 . ?
C5 H5B 0.9800 . ?
C5 H5C 0.9800 . ?
C6 C7 1.414(4) . ?
C6 C11 1.410(4) . ?
C7 C8 1.394(4) . ?
C7 C12 1.524(4) . ?
C8 H8 0.9500 . ?
C8 C9 1.372(5) . ?
C9 H9 0.9500 . ?
C9 C10 1.382(5) . ?
C10 H10 0.9500 . ?
C10 C11 1.389(4) . ?
C11 C15 1.512(4) . ?
C12 H12 1.0000 . ?
C12 C13 1.537(5) . ?
C12 C14 1.525(5) . ?
C13 H13A 0.9800 . ?
C13 H13B 0.9800 . ?
C13 H13C 0.9800 . ?
C14 H14A 0.9800 . ?
C14 H14B 0.9800 . ?
C14 H14C 0.9800 . ?
C15 H15 1.0000 . ?
C15 C16 1.534(4) . ?
C15 C17 1.532(4) . ?
C16 H16A 0.9800 . ?
C16 H16B 0.9800 . ?
C16 H16C 0.9800 . ?
C17 H17A 0.9800 . ?
C17 H17B 0.9800 . ?
C17 H17C 0.9800 . ?
C18 C19 1.413(4) . ?
C18 C23 1.404(4) . ?
C19 C20 1.390(4) . ?
C19 C24 1.518(4) . ?
C20 H20 0.9500 . ?
C20 C21 1.382(5) . ?
C21 H21 0.9500 . ?
C21 C22 1.374(5) . ?
C22 H22 0.9500 . ?
C22 C23 1.394(4) . ?
C23 C27 1.523(4) . ?
C24 H24 1.0000 . ?
C24 C25 1.532(4) . ?
C24 C26 1.540(5) . ?
C25 H25A 0.9800 . ?
C25 H25B 0.9800 . ?
C25 H25C 0.9800 . ?
C26 H26A 0.9800 . ?
C26 H26B 0.9800 . ?
C26 H26C 0.9800 . ?
C27 H27 1.0000 . ?
C27 C28 1.530(4) . ?
C27 C29 1.537(4) . ?
C28 H28A 0.9800 . ?
C28 H28B 0.9800 . ?
C28 H28C 0.9800 . ?
C29 H29A 0.9800 . ?
C29 H29B 0.9800 . ?
C29 H29C 0.9800 . ?
C30 H30 1.0000 . ?
C30 C39 1.568(4) . ?
C31 H31A 0.9900 . ?
C31 H31B 0.9900 . ?
C31 C32 1.512(4) . ?
C32 H32A 0.9900 . ?
C32 H32B 0.9900 . ?
C33 C34 1.410(4) . ?
C33 C38 1.406(4) . ?
C34 C35 1.410(4) . ?
C34 C39 1.545(4) . ?
C35 H35 0.9500 . ?
C35 C36 1.369(4) . ?
C36 H36 0.9500 . ?
C36 C37 1.385(4) . ?
C37 H37 0.9500 . ?
C37 C38 1.387(4) . ?
C38 C42 1.524(4) . ?
C39 C40 1.541(4) . ?
C39 C41 1.531(4) . ?
C40 H40A 0.9800 . ?
C40 H40B 0.9800 . ?
C40 H40C 0.9800 . ?
C41 H41A 0.9800 . ?
C41 H41B 0.9800 . ?
C41 H41C 0.9800 . ?
C42 H42 1.0000 . ?
C42 C43 1.526(5) . ?
C42 C44 1.520(5) . ?
C43 H43A 0.9800 . ?
C43 H43B 0.9800 . ?
C43 H43C 0.9800 . ?
C44 H44A 0.9800 . ?
C44 H44B 0.9800 . ?
C44 H44C 0.9800 . ?
C45 C46 1.415(4) . ?
C45 C50 1.402(4) . ?
C46 C47 1.390(4) . ?
C46 C51 1.520(4) . ?
C47 H47 0.9500 . ?
C47 C48 1.378(5) . ?
C48 H48 0.9500 . ?
C48 C49 1.373(5) . ?
C49 H49 0.9500 . ?
C49 C50 1.400(4) . ?
C50 C54 1.516(4) . ?
C51 H51 1.0000 . ?
C51 C52 1.526(4) . ?
C51 C53 1.536(4) . ?
C52 H52A 0.9800 . ?
C52 H52B 0.9800 . ?
C52 H52C 0.9800 . ?
C53 H53A 0.9800 . ?
C53 H53B 0.9800 . ?
C53 H53C 0.9800 . ?
C54 H54 1.0000 . ?
C54 C55 1.528(4) . ?
C54 C56 1.530(4) . ?
C55 H55A 0.9800 . ?
C55 H55B 0.9800 . ?
C55 H55C 0.9800 . ?
C56 H56A 0.9800 . ?
C56 H56B 0.9800 . ?
C56 H56C 0.9800 . ?

loop_
_geom_torsion_atom_site_label_1
_geom_torsion_atom_site_label_2
_geom_torsion_atom_site_label_3
_geom_torsion_atom_site_label_4
_geom_torsion
_geom_torsion_site_symmetry_1
_geom_torsion_site_symmetry_2
_geom_torsion_site_symmetry_3
_geom_torsion_site_symmetry_4
_geom_torsion_publ_flag
Zn1 N1 C2 C1 172.8(2) . . . . ?
Zn1 N1 C2 C3 -7.7(4) . . . . ?
Zn1 N1 C6 C7 101.7(3) . . . . ?
Zn1 N1 C6 C11 -74.2(3) . . . . ?
Zn1 N2 C4 C3 12.6(4) . . . . ?
Zn1 N2 C4 C5 -167.2(2) . . . . ?
Zn1 N2 C18 C19 -87.0(3) . . . . ?
Zn1 N2 C18 C23 90.2(3) . . . . ?
Zn1 C30 C39 C34 175.01(19) . . . . ?
Zn1 C30 C39 C40 52.9(3) . . . . ?
Zn1 C30 C39 C41 -64.1(3) . . . . ?
P1 N3 C31 C32 -41.9(2) . . . . ?
P1 N3 C33 C34 -27.8(3) . . . . ?
P1 N3 C33 C38 149.2(2) . . . . ?
P1 N4 C32 C31 -11.1(3) . . . . ?
P1 N4 C45 C46 -65.8(3) . . . . ?
P1 N4 C45 C50 117.3(2) . . . . ?
P1 C30 C39 C34 44.8(3) . . . . ?
P1 C30 C39 C40 -77.3(2) . . . . ?
P1 C30 C39 C41 165.7(2) . . . . ?
N1 C2 C3 C4 -14.4(5) . . . . ?
N1 C6 C7 C8 -177.6(3) . . . . ?
N1 C6 C7 C12 0.3(4) . . . . ?
N1 C6 C11 C10 177.0(3) . . . . ?
N1 C6 C11 C15 -5.0(4) . . . . ?
N2 C18 C19 C20 177.2(3) . . . . ?
N2 C18 C19 C24 -3.0(4) . . . . ?
N2 C18 C23 C22 -177.4(3) . . . . ?
N2 C18 C23 C27 3.4(4) . . . . ?
N3 P1 N4 C32 -11.3(2) . . . . ?
N3 P1 N4 C45 127.9(2) . . . . ?
N3 P1 C30 Zn1 170.14(14) . . . . ?
N3 P1 C30 C39 -63.93(18) . . . . ?
N3 C31 C32 N4 32.6(3) . . . . ?
N3 C33 C34 C35 177.2(2) . . . . ?
N3 C33 C34 C39 -2.3(4) . . . . ?
N3 C33 C38 C37 -178.5(2) . . . . ?
N3 C33 C38 C42 -0.7(4) . . . . ?
N4 P1 N3 C31 31.35(19) . . . . ?
N4 P1 N3 C33 164.7(2) . . . . ?
N4 P1 C30 Zn1 76.80(16) . . . . ?
N4 P1 C30 C39 -157.27(17) . . . . ?
N4 C45 C46 C47 -178.1(2) . . . . ?
N4 C45 C46 C51 2.1(4) . . . . ?
N4 C45 C50 C49 179.5(3) . . . . ?
N4 C45 C50 C54 0.3(4) . . . . ?
C1 C2 C3 C4 165.1(3) . . . . ?
C2 N1 C6 C7 -73.0(3) . . . . ?
C2 N1 C6 C11 111.0(3) . . . . ?
C2 C3 C4 N2 11.4(5) . . . . ?
C2 C3 C4 C5 -168.8(3) . . . . ?
C4 N2 C18 C19 93.5(3) . . . . ?
C4 N2 C18 C23 -89.2(3) . . . . ?
C6 N1 C2 C1 -12.4(4) . . . . ?
C6 N1 C2 C3 167.1(3) . . . . ?
C6 C7 C8 C9 0.7(5) . . . . ?
C6 C7 C12 C13 124.8(3) . . . . ?
C6 C7 C12 C14 -112.7(3) . . . . ?
C6 C11 C15 C16 -76.5(3) . . . . ?
C6 C11 C15 C17 158.8(3) . . . . ?
C7 C6 C11 C10 1.0(4) . . . . ?
C7 C6 C11 C15 179.1(3) . . . . ?
C7 C8 C9 C10 0.8(5) . . . . ?
C8 C7 C12 C13 -57.3(4) . . . . ?
C8 C7 C12 C14 65.1(4) . . . . ?
C8 C9 C10 C11 -1.5(5) . . . . ?
C9 C10 C11 C6 0.5(4) . . . . ?
C9 C10 C11 C15 -177.6(3) . . . . ?
C10 C11 C15 C16 101.5(3) . . . . ?
C10 C11 C15 C17 -23.2(4) . . . . ?
C11 C6 C7 C8 -1.6(4) . . . . ?
C11 C6 C7 C12 176.3(3) . . . . ?
C12 C7 C8 C9 -177.3(3) . . . . ?
C18 N2 C4 C3 -168.0(3) . . . . ?
C18 N2 C4 C5 12.3(4) . . . . ?
C18 C19 C20 C21 0.4(5) . . . . ?
C18 C19 C24 C25 151.0(3) . . . . ?
C18 C19 C24 C26 -85.9(4) . . . . ?
C18 C23 C27 C28 -121.3(3) . . . . ?
C18 C23 C27 C29 116.4(3) . . . . ?
C19 C18 C23 C22 -0.2(4) . . . . ?
C19 C18 C23 C27 -179.4(3) . . . . ?
C19 C20 C21 C22 -0.5(5) . . . . ?
C20 C19 C24 C25 -29.2(4) . . . . ?
C20 C19 C24 C26 93.9(4) . . . . ?
C20 C21 C22 C23 0.2(5) . . . . ?
C21 C22 C23 C18 0.1(5) . . . . ?
C21 C22 C23 C27 179.4(3) . . . . ?
C22 C23 C27 C28 59.5(4) . . . . ?
C22 C23 C27 C29 -62.9(4) . . . . ?
C23 C18 C19 C20 -0.1(4) . . . . ?
C23 C18 C19 C24 179.7(3) . . . . ?
C24 C19 C20 C21 -179.4(3) . . . . ?
C30 P1 N3 C31 -75.24(19) . . . . ?
C30 P1 N3 C33 58.1(2) . . . . ?
C30 P1 N4 C32 87.2(2) . . . . ?
C30 P1 N4 C45 -133.7(2) . . . . ?
C31 N3 C33 C34 102.2(3) . . . . ?
C31 N3 C33 C38 -80.9(3) . . . . ?
C32 N4 C45 C46 72.6(3) . . . . ?
C32 N4 C45 C50 -104.3(3) . . . . ?
C33 N3 C31 C32 -175.4(2) . . . . ?
C33 C34 C35 C36 1.0(4) . . . . ?
C33 C34 C39 C30 -9.5(4) . . . . ?
C33 C34 C39 C40 113.5(3) . . . . ?
C33 C34 C39 C41 -129.4(3) . . . . ?
C33 C38 C42 C43 -115.4(3) . . . . ?
C33 C38 C42 C44 119.8(3) . . . . ?
C34 C33 C38 C37 -1.6(4) . . . . ?
C34 C33 C38 C42 176.2(3) . . . . ?
C34 C35 C36 C37 -1.3(5) . . . . ?
C35 C34 C39 C30 171.0(3) . . . . ?
C35 C34 C39 C40 -66.1(3) . . . . ?
C35 C34 C39 C41 51.1(3) . . . . ?
C35 C36 C37 C38 0.0(5) . . . . ?
C36 C37 C38 C33 1.3(4) . . . . ?
C36 C37 C38 C42 -176.4(3) . . . . ?
C37 C38 C42 C43 62.3(4) . . . . ?
C37 C38 C42 C44 -62.5(4) . . . . ?
C38 C33 C34 C35 0.4(4) . . . . ?
C38 C33 C34 C39 -179.2(3) . . . . ?
C39 C34 C35 C36 -179.4(3) . . . . ?
C45 N4 C32 C31 -152.3(2) . . . . ?
C45 C46 C47 C48 -0.7(5) . . . . ?
C45 C46 C51 C52 122.3(3) . . . . ?
C45 C46 C51 C53 -114.4(3) . . . . ?
C45 C50 C54 C55 -111.0(3) . . . . ?
C45 C50 C54 C56 125.8(3) . . . . ?
C46 C45 C50 C49 2.6(4) . . . . ?
C46 C45 C50 C54 -176.6(3) . . . . ?
C46 C47 C48 C49 1.3(5) . . . . ?
C47 C46 C51 C52 -57.5(4) . . . . ?
C47 C46 C51 C53 65.9(4) . . . . ?
C47 C48 C49 C50 0.1(5) . . . . ?
C48 C49 C50 C45 -2.0(5) . . . . ?
C48 C49 C50 C54 177.2(3) . . . . ?
C49 C50 C54 C55 69.7(4) . . . . ?
C49 C50 C54 C56 -53.4(4) . . . . ?
C50 C45 C46 C47 -1.3(4) . . . . ?
C50 C45 C46 C51 179.0(3) . . . . ?
C51 C46 C47 C48 179.0(3) . . . . ?

loop_
_smtbx_masks_void_nr
_smtbx_masks_void_average_x
_smtbx_masks_void_average_y
_smtbx_masks_void_average_z
_smtbx_masks_void_volume
_smtbx_masks_void_count_electrons
_smtbx_masks_void_content
1 0.000 0.250 0.250 519.0 200.9 ?
2 0.000 -0.041 0.750 519.0 200.8 ?
3 0.363 0.033 0.075 7.2 0.0 ?
4 0.363 0.467 0.575 7.2 0.0 ?
5 0.393 0.174 0.200 9.2 2.9 ?
6 0.393 0.326 0.700 9.2 2.9 ?
7 0.607 0.674 0.300 9.2 2.9 ?
8 0.607 0.826 0.800 9.2 2.9 ?
9 0.637 -0.033 0.925 7.2 0.0 ?
10 0.637 0.533 0.425 7.2 0.0 ?
